data_7247475
loop_
_publ_author_name
'Por\;eba, Tomasz'
'\'Swi\;atkowski, Marcin'
'Confalonieri, Giorgia'

_publ_section_title
;
 Melting pseudosymmetry and thermal expansion in 3-benzoylpropionic acid
;
_journal_issue 42
_journal_name_full CrystEngComm
_journal_page_first 5932
_journal_page_last 5941
_journal_paper_doi 10.1039/D3CE00940H
_journal_volume 25
_journal_year 2023
_chemical_formula_moiety 'C10 H10 O3'
_chemical_formula_sum 'C10 H10 O3'
_chemical_formula_weight 178.18
_chemical_name_systematic '3-benzoylpropionic acid'
_space_group_crystal_system monoclinic
_space_group_IT_number 14
_space_group_name_Hall '-P 2ybc'
_space_group_name_H-M_alt 'P 1 21/c 1'
_atom_sites_solution_hydrogens mixed
_audit_creation_date 2023-07-20
_audit_creation_method
;
Olex2 1.3
(compiled 2020.11.12 svn.r5f609507 for OlexSys, GUI svn.r6408)
;
_audit_update_record
;
2023-07-20 deposited with the CCDC.	2023-10-04 downloaded from the CCDC.
;
_cell_angle_alpha 90
_cell_angle_beta 97.735(2)
_cell_angle_gamma 90
_cell_formula_units_Z 8
_cell_length_a 15.3909(4)
_cell_length_b 5.22159(12)
_cell_length_c 22.4298(6)
_cell_measurement_reflns_used 8191
_cell_measurement_temperature 220.00(10)
_cell_measurement_theta_max 78.7830
_cell_measurement_theta_min 3.9640
_cell_volume 1786.17(8)
_computing_cell_refinement 'CrysAlisPro 1.171.42.68a (Rigaku OD, 2022)'
_computing_data_collection 'CrysAlisPro 1.171.42.68a (Rigaku OD, 2022)'
_computing_data_reduction 'CrysAlisPro 1.171.42.68a (Rigaku OD, 2022)'
_computing_molecular_graphics 'Olex2 1.3 (Dolomanov et al., 2009)'
_computing_publication_material 'Olex2 1.3 (Dolomanov et al., 2009)'
_computing_structure_refinement 'SHELXL 2017/1 (Sheldrick, 2015)'
_diffrn_ambient_environment N~2~
_diffrn_ambient_temperature 220.00(10)
_diffrn_detector 'Hybrid Pixel Array Detector'
_diffrn_detector_area_resol_mean 5.8140
_diffrn_detector_type 'Pilatus 300K'
_diffrn_measured_fraction_theta_full 0.998
_diffrn_measured_fraction_theta_max 0.956
_diffrn_measurement_details
;
List of Runs (angles in degrees, time in seconds):

  # Type    Start    End  Width  t~exp~   \w     \q     \k     \f   Frames
#--------------------------------------------------------------------------
  1  \w    -26.00  27.00   0.50    0.50    --  -49.12  19.00 -60.00  106
  2  \w   -120.00 -41.00   0.50    0.50    --  -49.12-178.00 -90.00  158
  3  \w    -26.00  27.00   0.50    0.50    --  -49.12  19.00 -30.00  106
  4  \w    -26.00  27.00   0.50    0.50    --  -49.12  19.00   0.00  106
  5  \w    -23.00 121.00   0.50    0.50    --   49.12   0.00 -90.00  288
  6  \w     62.00 120.00   0.50    0.50    --   49.12 178.00 -30.00  116
  7  \w    -43.00 -13.00   0.50    2.50    --  -88.50  38.00 -60.00   60
  8  \w    -43.00 -13.00   0.50    2.50    --  -88.50  38.00 -30.00   60
  9  \w    -43.00 -13.00   0.50    2.50    --  -88.50  38.00   0.00   60
 10  \w    -43.00 -13.00   0.50    2.50    --  -88.50  38.00  30.00   60
 11  \w    -43.00 -13.00   0.50    2.50    --  -88.50  38.00 150.00   60
 12  \w   -160.00 -73.00   0.50    2.50    --  -88.50 -57.00-150.00  174
 13  \w     38.00  66.00   0.50    2.50    --  110.00 -57.00 -90.00   56
 14  \w     97.00 178.00   0.50    2.50    --  110.00  19.00 150.00  162
 15  \w     38.00  66.00   0.50    2.50    --  110.00 -57.00 -30.00   56
 16  \w     98.00 178.00   0.50    2.50    --  110.00  38.00  30.00  160
 17  \w     38.00  66.00   0.50    2.50    --  110.00 -57.00 150.00   56
 18  \w     38.00  66.00   0.50    2.50    --  110.00 -57.00 -60.00   56
 19  \w     45.00 105.00   0.50    2.50    --  110.00 -77.00  90.00  120
 20  \w     38.00  66.00   0.50    2.50    --  110.00 -57.00   0.00   56
 21  \w     97.00 178.00   0.50    2.50    --  110.00  19.00  90.00  162
 22  \w     38.00  66.00   0.50    2.50    --  110.00 -57.00 120.00   56
 23  \w   -114.00 -25.00   0.50    0.50    --  -49.12 -77.00 -30.00  178
 24  \w     26.00 114.00   0.50    0.50    --   49.12  77.00-120.00  176
 25  \w     26.00 114.00   0.50    0.50    --   49.12  77.00  60.00  176
 26  \w     62.00 120.00   0.50    0.50    --   49.12 178.00-150.00  116
 27  \w     37.00 125.00   0.50    0.50    --   49.12  19.00  30.00  176
;
_diffrn_measurement_device 'four-circle diffractometer'
_diffrn_measurement_device_type 'XtaLAB Synergy, Dualflex, Pilatus 300K'
_diffrn_measurement_method '\w scans'
_diffrn_orient_matrix_type 'CrysAlisPro convention (1999,Acta A55,543-557)'
_diffrn_orient_matrix_UB_11 -0.0724997000
_diffrn_orient_matrix_UB_12 0.1809196000
_diffrn_orient_matrix_UB_13 0.0159483000
_diffrn_orient_matrix_UB_21 -0.0516701000
_diffrn_orient_matrix_UB_22 -0.0423231000
_diffrn_orient_matrix_UB_23 -0.0629684000
_diffrn_orient_matrix_UB_31 -0.0477675000
_diffrn_orient_matrix_UB_32 -0.2291531000
_diffrn_orient_matrix_UB_33 0.0241687000
_diffrn_radiation_monochromator mirror
_diffrn_radiation_probe x-ray
_diffrn_radiation_type 'Cu K\a'
_diffrn_radiation_wavelength 1.54184
_diffrn_reflns_av_R_equivalents 0.0415
_diffrn_reflns_av_unetI/netI 0.0362
_diffrn_reflns_Laue_measured_fraction_full 0.998
_diffrn_reflns_Laue_measured_fraction_max 0.956
_diffrn_reflns_limit_h_max 19
_diffrn_reflns_limit_h_min -19
_diffrn_reflns_limit_k_max 5
_diffrn_reflns_limit_k_min -6
_diffrn_reflns_limit_l_max 28
_diffrn_reflns_limit_l_min -23
_diffrn_reflns_number 18382
_diffrn_reflns_point_group_measured_fraction_full 0.998
_diffrn_reflns_point_group_measured_fraction_max 0.956
_diffrn_reflns_theta_full 67.684
_diffrn_reflns_theta_max 79.567
_diffrn_reflns_theta_min 3.978
_diffrn_source 'micro-focus sealed X-ray tube'
_diffrn_source_type 'PhotonJet (Cu) X-ray Source'
_exptl_absorpt_coefficient_mu 0.814
_exptl_absorpt_correction_T_max 0.976
_exptl_absorpt_correction_T_min 0.815
_exptl_absorpt_correction_type analytical
_exptl_absorpt_process_details
;
CrysAlisPro 1.171.42.68a (Rigaku Oxford Diffraction, 2022)
Analytical numeric absorption correction using a multifaceted crystal
model based on expressions derived by R.C. Clark & J.S. Reid.
(Clark, R. C. & Reid, J. S. (1995). Acta Cryst. A51, 887-897)
Empirical absorption correction using spherical harmonics,
implemented in SCALE3 ABSPACK scaling algorithm.
;
_exptl_crystal_colour colourless
_exptl_crystal_colour_primary colourless
_exptl_crystal_density_diffrn 1.325
_exptl_crystal_description plate
_exptl_crystal_F_000 752
_exptl_crystal_size_max 0.29
_exptl_crystal_size_mid 0.29
_exptl_crystal_size_min 0.03
_refine_diff_density_max 0.208
_refine_diff_density_min -0.179
_refine_diff_density_rms 0.031
_refine_ls_extinction_method none
_refine_ls_goodness_of_fit_ref 1.061
_refine_ls_hydrogen_treatment mixed
_refine_ls_matrix_type full
_refine_ls_number_parameters 309
_refine_ls_number_reflns 3721
_refine_ls_number_restraints 0
_refine_ls_restrained_S_all 1.061
_refine_ls_R_factor_all 0.0562
_refine_ls_R_factor_gt 0.0451
_refine_ls_shift/su_max 0.001
_refine_ls_shift/su_mean 0.000
_refine_ls_structure_factor_coef Fsqd
_refine_ls_weighting_details 'w=1/[\s^2^(Fo^2^)+(0.0673P)^2^+0.1971P] where P=(Fo^2^+2Fc^2^)/3'
_refine_ls_weighting_scheme calc
_refine_ls_wR_factor_gt 0.1346
_refine_ls_wR_factor_ref 0.1434
_reflns_Friedel_coverage 0.000
_reflns_number_gt 2898
_reflns_number_total 3721
_reflns_threshold_expression 'I > 2\s(I)'
_cod_data_source_file d3ce00940h2.cif
_cod_data_source_block tp_bacidup_03_220_00
_cod_depositor_comments 'Adding full bibliography for 7247467--7247477.cif.'
_cod_database_code 7247475
_shelx_shelxl_version_number 2017/1
_chemical_oxdiff_formula 'C10 H10 O3'
_shelx_space_group_comment
;
The symmetry employed for this shelxl refinement is uniquely defined
by the following loop, which should always be used as a source of
symmetry information in preference to the above space-group names.
They are only intended as comments.
;
_shelx_estimated_absorpt_t_max 0.976
_shelx_estimated_absorpt_t_min 0.798
_reflns_odcompleteness_completeness 99.89
_reflns_odcompleteness_iscentric 1
_reflns_odcompleteness_theta 66.97
_olex2_refinement_description
;
1. Fixed Uiso
 At 1.5 times of:
  All O(H) groups
2.a Idealised tetrahedral OH refined as rotating group:
 O2(H2), O2A(H2AA)
;
_olex2_submission_special_instructions 'No special instructions were received'
_oxdiff_exptl_absorpt_empirical_details
;
Empirical correction (ABSPACK) includes:
- Absorption correction using spherical harmonics
- Frame scaling
;
_oxdiff_exptl_absorpt_empirical_full_max 2.035
_oxdiff_exptl_absorpt_empirical_full_min 0.463

loop_
_space_group_symop_operation_xyz
'x, y, z'
'-x, y+1/2, -z+1/2'
'-x, -y, -z'
'x, -y-1/2, z-1/2'

loop_
_atom_site_label
_atom_site_type_symbol
_atom_site_fract_x
_atom_site_fract_y
_atom_site_fract_z
_atom_site_U_iso_or_equiv
_atom_site_adp_type
_atom_site_occupancy
_atom_site_site_symmetry_order
_atom_site_calc_flag
_atom_site_refinement_flags_posn
_atom_site_refinement_flags_adp
_atom_site_refinement_flags_occupancy
_atom_site_disorder_assembly
_atom_site_disorder_group
O3 O 0.68279(6) 0.5183(2) 0.65755(5) 0.0650(3) Uani 1 1 d . . . . .
O1 O 0.60967(7) 0.5215(2) 0.51447(5) 0.0687(3) Uani 1 1 d . . . . .
O3A O 0.18134(7) 0.0097(2) 0.66039(5) 0.0679(3) Uani 1 1 d . . . . .
O2 O 0.52364(8) 0.2188(2) 0.54383(6) 0.0743(4) Uani 1 1 d . . . . .
H2 H 0.485223 0.308289 0.524363 0.111 Uiso 1 1 calc R U . . .
O1A O 0.10902(8) 0.0108(2) 0.51561(5) 0.0768(4) Uani 1 1 d . . . . .
O2A O 0.01246(8) 0.2807(2) 0.54588(6) 0.0766(4) Uani 1 1 d . . . . .
H2AA H -0.022267 0.189228 0.523731 0.115 Uiso 1 1 calc R U . . .
C5 C 0.82620(8) 0.6740(3) 0.65633(6) 0.0446(3) Uani 1 1 d . . . . .
C4 C 0.75041(8) 0.5043(3) 0.63567(6) 0.0467(3) Uani 1 1 d . . . . .
C5A C 0.32630(8) -0.1217(3) 0.65533(6) 0.0482(3) Uani 1 1 d . . . . .
C4A C 0.24726(9) 0.0392(3) 0.63723(6) 0.0498(3) Uani 1 1 d . . . . .
C6 C 0.90333(9) 0.6690(3) 0.63041(7) 0.0525(3) Uani 1 1 d . . . . .
C1 C 0.60012(10) 0.3186(3) 0.54076(6) 0.0570(4) Uani 1 1 d . . . . .
C10 C 0.81901(9) 0.8470(3) 0.70274(6) 0.0556(4) Uani 1 1 d . . . . .
C3 C 0.75869(10) 0.3142(3) 0.58593(7) 0.0581(4) Uani 1 1 d . . . . .
C10A C 0.39922(9) -0.1148(3) 0.62504(7) 0.0587(4) Uani 1 1 d . . . . .
C7 C 0.97120(9) 0.8347(3) 0.64996(8) 0.0629(4) Uani 1 1 d . . . . .
C1A C 0.09243(11) 0.2047(3) 0.54318(6) 0.0624(4) Uani 1 1 d . . . . .
C6A C 0.32593(10) -0.2901(3) 0.70343(7) 0.0629(4) Uani 1 1 d . . . . .
C8 C 0.96243(10) 1.0093(3) 0.69501(9) 0.0677(4) Uani 1 1 d . . . . .
C3A C 0.24982(12) 0.2408(3) 0.58927(8) 0.0643(4) Uani 1 1 d . . . . .
C9 C 0.88672(11) 1.0143(4) 0.72148(8) 0.0668(4) Uani 1 1 d . . . . .
C2 C 0.67529(12) 0.1607(3) 0.57006(9) 0.0690(5) Uani 1 1 d . . . . .
C9A C 0.46970(10) -0.2745(4) 0.64169(9) 0.0699(5) Uani 1 1 d . . . . .
C8A C 0.46801(11) -0.4435(4) 0.68858(10) 0.0772(5) Uani 1 1 d . . . . .
C2A C 0.16237(14) 0.3754(3) 0.57452(9) 0.0735(5) Uani 1 1 d . . . . .
C7A C 0.39620(12) -0.4512(4) 0.71971(9) 0.0767(5) Uani 1 1 d . . . . .
H6 H 0.9054(11) 0.548(3) 0.5989(8) 0.063(5) Uiso 1 1 d . . . . .
H10 H 0.7675(11) 0.844(3) 0.7208(8) 0.066(4) Uiso 1 1 d . . . . .
H3A H 0.8100(11) 0.199(3) 0.5985(7) 0.070(5) Uiso 1 1 d . . . . .
H3B H 0.7737(11) 0.415(3) 0.5508(8) 0.072(5) Uiso 1 1 d . . . . .
H9A H 0.5218(13) -0.267(4) 0.6206(8) 0.087(6) Uiso 1 1 d . . . . .
H3AA H 0.2654(12) 0.151(4) 0.5542(9) 0.078(5) Uiso 1 1 d . . . . .
H6A H 0.2783(11) -0.287(3) 0.7234(8) 0.070(5) Uiso 1 1 d . . . . .
H3AB H 0.2964(13) 0.363(4) 0.6021(9) 0.094(6) Uiso 1 1 d . . . . .
H10A H 0.3993(11) -0.001(4) 0.5925(8) 0.073(5) Uiso 1 1 d . . . . .
H7 H 1.0239(12) 0.827(4) 0.6315(8) 0.079(5) Uiso 1 1 d . . . . .
H2A H 0.6551(12) 0.078(4) 0.6063(9) 0.082(6) Uiso 1 1 d . . . . .
H8A H 0.5174(15) -0.556(4) 0.6990(10) 0.102(7) Uiso 1 1 d . . . . .
H9 H 0.8798(12) 1.118(4) 0.7527(9) 0.088(6) Uiso 1 1 d . . . . .
H2B H 0.6812(13) 0.022(4) 0.5437(9) 0.093(6) Uiso 1 1 d . . . . .
H2AB H 0.1652(14) 0.529(4) 0.5478(10) 0.101(7) Uiso 1 1 d . . . . .
H2AC H 0.1405(11) 0.438(3) 0.6104(8) 0.073(5) Uiso 1 1 d . . . . .
H7A H 0.3928(13) -0.561(4) 0.7513(10) 0.094(7) Uiso 1 1 d . . . . .
H8 H 1.0127(14) 1.125(4) 0.7089(9) 0.099(6) Uiso 1 1 d . . . . .

loop_
_atom_site_aniso_label
_atom_site_aniso_U_11
_atom_site_aniso_U_22
_atom_site_aniso_U_33
_atom_site_aniso_U_23
_atom_site_aniso_U_13
_atom_site_aniso_U_12
O3 0.0469(5) 0.0834(8) 0.0677(7) -0.0181(5) 0.0190(5) -0.0096(5)
O1 0.0651(7) 0.0736(7) 0.0648(6) 0.0145(5) -0.0002(5) -0.0230(5)
O3A 0.0485(5) 0.0877(8) 0.0707(7) 0.0223(6) 0.0193(5) 0.0060(5)
O2 0.0748(7) 0.0659(7) 0.0796(8) 0.0129(6) 0.0007(6) -0.0263(6)
O1A 0.0804(8) 0.0840(8) 0.0640(7) -0.0135(6) 0.0018(6) 0.0370(6)
O2A 0.0884(8) 0.0693(7) 0.0738(8) -0.0027(6) 0.0177(6) 0.0351(6)
C5 0.0407(6) 0.0475(7) 0.0458(7) 0.0030(5) 0.0068(5) 0.0061(5)
C4 0.0444(7) 0.0508(7) 0.0459(7) 0.0007(5) 0.0093(5) 0.0041(5)
C5A 0.0452(6) 0.0495(7) 0.0508(7) -0.0053(6) 0.0096(5) -0.0086(5)
C4A 0.0513(7) 0.0520(7) 0.0475(7) -0.0014(6) 0.0117(6) -0.0060(6)
C6 0.0461(7) 0.0559(8) 0.0575(8) 0.0052(7) 0.0138(6) 0.0080(6)
C1 0.0691(9) 0.0549(8) 0.0461(7) -0.0086(6) 0.0050(6) -0.0176(7)
C10 0.0458(7) 0.0666(9) 0.0547(8) -0.0102(7) 0.0075(6) 0.0036(6)
C3 0.0619(8) 0.0564(8) 0.0567(9) -0.0092(7) 0.0109(7) 0.0046(7)
C10A 0.0525(7) 0.0597(9) 0.0671(9) -0.0073(7) 0.0198(7) -0.0107(7)
C7 0.0399(7) 0.0721(10) 0.0770(10) 0.0181(8) 0.0095(7) 0.0018(7)
C1A 0.0854(11) 0.0585(9) 0.0451(7) 0.0111(6) 0.0154(7) 0.0294(8)
C6A 0.0503(8) 0.0781(11) 0.0606(9) 0.0118(8) 0.0087(7) -0.0003(7)
C8 0.0499(8) 0.0670(10) 0.0814(11) 0.0081(8) -0.0091(7) -0.0068(7)
C3A 0.0789(11) 0.0539(9) 0.0635(10) 0.0072(7) 0.0220(8) -0.0020(8)
C9 0.0607(9) 0.0702(10) 0.0659(10) -0.0137(8) -0.0040(7) -0.0008(7)
C2 0.0841(12) 0.0515(9) 0.0694(11) -0.0119(8) 0.0031(9) -0.0039(8)
C9A 0.0467(8) 0.0771(11) 0.0880(12) -0.0166(9) 0.0164(8) -0.0054(8)
C8A 0.0487(8) 0.0814(12) 0.0971(13) -0.0132(10) -0.0054(8) 0.0066(8)
C2A 0.1035(13) 0.0508(9) 0.0687(11) 0.0102(8) 0.0210(10) 0.0143(9)
C7A 0.0641(10) 0.0862(13) 0.0766(11) 0.0142(10) -0.0026(8) 0.0071(9)

loop_
_atom_type_symbol
_atom_type_description
_atom_type_scat_dispersion_real
_atom_type_scat_dispersion_imag
_atom_type_scat_source
C C 0.0181 0.0091 'International Tables Vol C Tables 4.2.6.8 and 6.1.1.4'
H H 0.0000 0.0000 'International Tables Vol C Tables 4.2.6.8 and 6.1.1.4'
O O 0.0492 0.0322 'International Tables Vol C Tables 4.2.6.8 and 6.1.1.4'

loop_
_exptl_crystal_face_index_h
_exptl_crystal_face_index_k
_exptl_crystal_face_index_l
_exptl_crystal_face_perp_dist
0 3 -5 0.1661
0 -3 4 0.1014
-10 0 4 0.1463
10 0 -4 0.1294
0 0 14 0.0295
0 0 -14 0.0010

loop_
_geom_angle_atom_site_label_1
_geom_angle_atom_site_label_2
_geom_angle_atom_site_label_3
_geom_angle
_geom_angle_site_symmetry_1
_geom_angle_site_symmetry_3
_geom_angle_publ_flag
C1 O2 H2 109.5 . . ?
C1A O2A H2AA 109.5 . . ?
C6 C5 C4 122.42(12) . . ?
C6 C5 C10 118.84(13) . . ?
C10 C5 C4 118.73(11) . . ?
O3 C4 C5 121.20(12) . . ?
O3 C4 C3 120.08(13) . . ?
C5 C4 C3 118.71(11) . . ?
C10A C5A C4A 122.43(13) . . ?
C10A C5A C6A 118.92(14) . . ?
C6A C5A C4A 118.63(12) . . ?
O3A C4A C5A 120.83(13) . . ?
O3A C4A C3A 119.89(14) . . ?
C5A C4A C3A 119.28(12) . . ?
C5 C6 H6 116.0(10) . . ?
C7 C6 C5 120.48(14) . . ?
C7 C6 H6 123.5(10) . . ?
O1 C1 O2 122.59(15) . . ?
O1 C1 C2 123.27(14) . . ?
O2 C1 C2 114.10(14) . . ?
C5 C10 H10 118.0(11) . . ?
C9 C10 C5 120.32(14) . . ?
C9 C10 H10 121.7(11) . . ?
C4 C3 C2 111.60(13) . . ?
C4 C3 H3A 109.1(10) . . ?
C4 C3 H3B 106.7(10) . . ?
C2 C3 H3A 111.0(10) . . ?
C2 C3 H3B 111.8(10) . . ?
H3A C3 H3B 106.4(13) . . ?
C5A C10A H10A 118.7(11) . . ?
C9A C10A C5A 120.64(16) . . ?
C9A C10A H10A 120.6(11) . . ?
C6 C7 H7 118.9(11) . . ?
C8 C7 C6 120.09(14) . . ?
C8 C7 H7 121.0(11) . . ?
O1A C1A O2A 122.36(17) . . ?
O1A C1A C2A 122.73(15) . . ?
O2A C1A C2A 114.89(14) . . ?
C5A C6A H6A 117.3(11) . . ?
C7A C6A C5A 120.35(16) . . ?
C7A C6A H6A 122.3(11) . . ?
C7 C8 H8 118.7(12) . . ?
C9 C8 C7 119.98(15) . . ?
C9 C8 H8 121.3(12) . . ?
C4A C3A C2A 111.81(14) . . ?
C4A C3A H3AA 105.7(11) . . ?
C4A C3A H3AB 109.6(12) . . ?
C2A C3A H3AA 110.9(11) . . ?
C2A C3A H3AB 110.9(12) . . ?
H3AA C3A H3AB 107.7(15) . . ?
C10 C9 H9 116.8(13) . . ?
C8 C9 C10 120.26(16) . . ?
C8 C9 H9 122.8(13) . . ?
C1 C2 C3 113.09(14) . . ?
C1 C2 H2A 106.6(11) . . ?
C1 C2 H2B 106.2(13) . . ?
C3 C2 H2A 112.4(11) . . ?
C3 C2 H2B 113.7(12) . . ?
H2A C2 H2B 104.2(16) . . ?
C10A C9A H9A 120.5(12) . . ?
C8A C9A C10A 119.98(15) . . ?
C8A C9A H9A 119.5(12) . . ?
C9A C8A C7A 120.18(17) . . ?
C9A C8A H8A 118.7(13) . . ?
C7A C8A H8A 121.1(13) . . ?
C1A C2A C3A 112.81(14) . . ?
C1A C2A H2AB 106.3(13) . . ?
C1A C2A H2AC 106.4(11) . . ?
C3A C2A H2AB 113.0(12) . . ?
C3A C2A H2AC 111.8(11) . . ?
H2AB C2A H2AC 106.0(16) . . ?
C6A C7A C8A 119.91(19) . . ?
C6A C7A H7A 117.5(13) . . ?
C8A C7A H7A 122.6(13) . . ?

loop_
_geom_bond_atom_site_label_1
_geom_bond_atom_site_label_2
_geom_bond_distance
_geom_bond_site_symmetry_2
_geom_bond_publ_flag
O3 C4 1.2112(15) . ?
O1 C1 1.2312(18) . ?
O3A C4A 1.2102(16) . ?
O2 H2 0.8300 . ?
O2 C1 1.2975(18) . ?
O1A C1A 1.2311(18) . ?
O2A H2AA 0.8300 . ?
O2A C1A 1.3023(19) . ?
C5 C4 1.4882(18) . ?
C5 C6 1.3905(17) . ?
C5 C10 1.3938(19) . ?
C4 C3 1.5115(19) . ?
C5A C4A 1.4892(19) . ?
C5A C10A 1.3884(18) . ?
C5A C6A 1.392(2) . ?
C4A C3A 1.509(2) . ?
C6 C7 1.382(2) . ?
C6 H6 0.949(17) . ?
C1 C2 1.498(2) . ?
C10 C9 1.381(2) . ?
C10 H10 0.938(17) . ?
C3 C2 1.514(2) . ?
C3 H3A 1.003(18) . ?
C3 H3B 1.000(18) . ?
C10A C9A 1.380(2) . ?
C10A H10A 0.941(18) . ?
C7 C8 1.381(3) . ?
C7 H7 0.960(18) . ?
C1A C2A 1.498(3) . ?
C6A C7A 1.380(2) . ?
C6A H6A 0.908(18) . ?
C8 C9 1.377(2) . ?
C8 H8 1.00(2) . ?
C3A C2A 1.515(3) . ?
C3A H3AA 0.974(19) . ?
C3A H3AB 0.97(2) . ?
C9 H9 0.90(2) . ?
C2 H2A 1.01(2) . ?
C2 H2B 0.95(2) . ?
C9A C8A 1.375(3) . ?
C9A H9A 0.984(19) . ?
C8A C7A 1.385(3) . ?
C8A H8A 0.96(2) . ?
C2A H2AB 1.00(2) . ?
C2A H2AC 0.970(18) . ?
C7A H7A 0.92(2) . ?

loop_
_geom_torsion_atom_site_label_1
_geom_torsion_atom_site_label_2
_geom_torsion_atom_site_label_3
_geom_torsion_atom_site_label_4
_geom_torsion
_geom_torsion_site_symmetry_1
_geom_torsion_site_symmetry_2
_geom_torsion_site_symmetry_3
_geom_torsion_site_symmetry_4
_geom_torsion_publ_flag
O3 C4 C3 C2 0.1(2) . . . . ?
O1 C1 C2 C3 22.6(2) . . . . ?
O3A C4A C3A C2A -2.8(2) . . . . ?
O2 C1 C2 C3 -159.41(14) . . . . ?
O1A C1A C2A C3A -21.8(2) . . . . ?
O2A C1A C2A C3A 159.94(14) . . . . ?
C5 C4 C3 C2 -179.17(13) . . . . ?
C5 C6 C7 C8 -0.8(2) . . . . ?
C5 C10 C9 C8 -0.9(3) . . . . ?
C4 C5 C6 C7 178.28(13) . . . . ?
C4 C5 C10 C9 -177.46(14) . . . . ?
C4 C3 C2 C1 68.12(19) . . . . ?
C5A C4A C3A C2A 177.01(14) . . . . ?
C5A C10A C9A C8A 0.2(2) . . . . ?
C5A C6A C7A C8A 0.8(3) . . . . ?
C4A C5A C10A C9A -177.33(14) . . . . ?
C4A C5A C6A C7A 176.87(15) . . . . ?
C4A C3A C2A C1A -68.72(19) . . . . ?
C6 C5 C4 O3 -177.42(13) . . . . ?
C6 C5 C4 C3 1.88(19) . . . . ?
C6 C5 C10 C9 1.5(2) . . . . ?
C6 C7 C8 C9 1.5(2) . . . . ?
C10 C5 C4 O3 1.5(2) . . . . ?
C10 C5 C4 C3 -179.16(13) . . . . ?
C10 C5 C6 C7 -0.7(2) . . . . ?
C10A C5A C4A O3A 172.19(14) . . . . ?
C10A C5A C4A C3A -7.7(2) . . . . ?
C10A C5A C6A C7A -1.5(2) . . . . ?
C10A C9A C8A C7A -0.9(3) . . . . ?
C7 C8 C9 C10 -0.6(3) . . . . ?
C6A C5A C4A O3A -6.1(2) . . . . ?
C6A C5A C4A C3A 174.06(14) . . . . ?
C6A C5A C10A C9A 0.9(2) . . . . ?
C9A C8A C7A C6A 0.4(3) . . . . ?

loop_
_exptl_oxdiff_crystal_face_indexfrac_h
_exptl_oxdiff_crystal_face_indexfrac_k
_exptl_oxdiff_crystal_face_indexfrac_l
_exptl_oxdiff_crystal_face_x
_exptl_oxdiff_crystal_face_y
_exptl_oxdiff_crystal_face_z
0.0801 3.2164 -4.5766 0.5031 0.1479 -0.8515
0.1602 -3.2202 4.4754 -0.5228 -0.1538 0.8384
-9.8448 -0.0044 4.3727 0.7827 0.2335 0.5770
9.8476 -0.0132 -4.3490 -0.7857 -0.2344 -0.5725
-0.3072 0.0803 14.4777 0.2677 -0.8992 0.3462
0.3072 -0.0803 -14.4777 -0.2677 0.8992 -0.3462
